data_9008154
loop_
_publ_author_name
'Vollenkle, H.'
'Wittmann, A.'

_publ_section_title
;
 Die kristallstruktur von Li4GeO4
;
_journal_name_full 'Zeitschrift fur Kristallographie'
_journal_page_first 66
_journal_page_last 71
_journal_paper_doi 10.1524/zkri.1969.128.1-2.66
_journal_volume 128
_journal_year 1969
_chemical_formula_structural Li4GeO4
_chemical_formula_sum 'Ge Li4 O4'
_space_group_IT_number 63
_symmetry_space_group_name_Hall '-B 2b 2'
_symmetry_space_group_name_H-M 'B m m b'
_cell_angle_alpha 90
_cell_angle_beta 90
_cell_angle_gamma 90
_cell_length_a 7.76
_cell_length_b 6.05
_cell_length_c 7.36
_cell_formula_units_Z 4
_cell_volume 345.537
_database_code_amcsd 0010670
_exptl_crystal_density_diffrn 3.160
_cod_original_formula_sum 'Li4 Ge O4'
_cod_database_code 9008154
_amcsd_formula_title Li4GeO4

loop_
_space_group_symop_operation_xyz
x,y,z
1/2+x,y,1/2+z
x,1/2+y,-z
1/2+x,1/2+y,1/2-z
-x,1/2-y,z
1/2-x,1/2-y,1/2+z
-x,y,z
1/2-x,y,1/2+z
x,-y,-z
1/2+x,-y,1/2-z
x,1/2-y,z
1/2+x,1/2-y,1/2+z
-x,1/2+y,-z
1/2-x,1/2+y,1/2-z
-x,-y,-z
1/2-x,-y,1/2-z

loop_
_atom_site_label
_atom_site_fract_x
_atom_site_fract_y
_atom_site_fract_z
_atom_site_U_iso_or_equiv
Li1 0.15800 0.00000 0.00000 0.00950
Li2 0.34900 0.25000 0.22300 0.01267
Ge 0.00000 0.25000 0.33900 0.00494
O1 0.00000 0.00720 0.20350 0.00532
O2 0.19420 0.25000 0.46320 0.00329

loop_
_cod_related_entry_id
_cod_related_entry_database
_cod_related_entry_code
1 AMCSD 0010670
